data_1519703
loop_
_publ_author_name
'Yao, Peng-Fei'
'Li, Hai-Ye'
'Huang, Fu-Ping'
'Yu, Qing'
'Qin, Xao-Huan'
'Tang, Jie'
'Tao, Ye'
'Bian, He-Dong'

_publ_section_title
;
 A series of multidimensional MOFs incorporating a new N-heterocyclic
 building block:
 5,5&#x2032;-di(pyridin-4-yl)-3,3&#x2032;-bi(1,2,4-triazole)
;
_journal_issue 60
_journal_name_full 'RSC Advances'
_journal_page_first 48596
_journal_page_last 48606
_journal_paper_doi 10.1039/C5RA06273J
_journal_volume 5
_journal_year 2015
_chemical_formula_moiety 'C14 H8 Cu2 N8, O'
_chemical_formula_sum 'C14 H8 Cu2 N8 O'
_chemical_formula_weight 431.36
_chemical_name_systematic
;
 ? 
;
_space_group_crystal_system orthorhombic
_space_group_IT_number 60
_space_group_name_Hall '-P 2n 2ab'
_space_group_name_H-M_alt 'P b c n'
_symmetry_space_group_name_Hall '-P 2n 2ab'
_symmetry_space_group_name_H-M 'P b c n'
_atom_sites_solution_hydrogens geom
_atom_sites_solution_primary direct
_atom_sites_solution_secondary difmap
_audit_creation_date 2014-11-07
_audit_creation_method
;
  Olex2 1.2-ac2
  (compiled 2012.03.06 svn.r2239, GUI svn.r4109)
;
_audit_update_record
;
2014-11-10 deposited with the CCDC.
2015-05-18 downloaded from the CCDC.
;
_cell_angle_alpha 90.00
_cell_angle_beta 90.00
_cell_angle_gamma 90.00
_cell_formula_units_Z 8
_cell_length_a 14.6978(14)
_cell_length_b 19.3933(17)
_cell_length_c 10.3560(9)
_cell_measurement_reflns_used 2471
_cell_measurement_temperature 293(2)
_cell_measurement_theta_max 29.0851
_cell_measurement_theta_min 2.7647
_cell_volume 2951.9(5)
_computing_cell_refinement
;
CrysAlisPro, Agilent Technologies,
Version 1.171.35.19 (release 27-10-2011 CrysAlis171 .NET)
(compiled Oct 27 2011,15:02:11)
;
_computing_data_collection
;
CrysAlisPro, Agilent Technologies,
Version 1.171.35.19 (release 27-10-2011 CrysAlis171 .NET)
(compiled Oct 27 2011,15:02:11)
;
_computing_data_reduction
;
CrysAlisPro, Agilent Technologies,
Version 1.171.35.19 (release 27-10-2011 CrysAlis171 .NET)
(compiled Oct 27 2011,15:02:11)
;
_computing_molecular_graphics
;
O. V. Dolomanov, L. J. Bourhis, R. J. Gildea, J. A. K. Howard and H. Puschmann,
OLEX2: a complete structure solution, refinement and analysis program.
J. Appl. Cryst. (2009). 42, 339-341.
;
_computing_publication_material
;
O. V. Dolomanov, L. J. Bourhis, R. J. Gildea, J. A. K. Howard and H. Puschmann,
OLEX2: a complete structure solution, refinement and analysis program.
J. Appl. Cryst. (2009). 42, 339-341.
;
_computing_structure_refinement
;
XL, G.M. Sheldrick, Acta Cryst.
(2008). A64, 112-122
;
_computing_structure_solution
;
XS, G.M. Sheldrick, Acta Cryst.
(2008). A64, 112-122
;
_diffrn_ambient_temperature 293(2)
_diffrn_detector_area_resol_mean 16.1623
_diffrn_measured_fraction_theta_full 0.998
_diffrn_measured_fraction_theta_max 0.998
_diffrn_measurement_details
;
  1 omega  -25.00    1.00   0.5000   20.0000
omega____ theta____ kappa____ phi______ frames
    -      -17.7990  -57.0000 -150.0000 52

  2 omega  -44.00   45.00   0.5000   20.0000
omega____ theta____ kappa____ phi______ frames
    -      -17.7990   77.0000   60.0000 178

  3 omega  -73.00   12.00   0.5000   20.0000
omega____ theta____ kappa____ phi______ frames
    -      -17.7990  -77.0000    0.0000 170

  4 omega  -50.00  -25.00   0.5000   20.0000
omega____ theta____ kappa____ phi______ frames
    -       18.9709  -57.0000  -90.0000 50
;
_diffrn_measurement_device_type 'SuperNova, Single source at offset), Eos'
_diffrn_measurement_method '\w scans'
_diffrn_orient_matrix_UB_11 0.0477145000
_diffrn_orient_matrix_UB_12 -0.0030333000
_diffrn_orient_matrix_UB_13 0.0088239000
_diffrn_orient_matrix_UB_21 -0.0045108000
_diffrn_orient_matrix_UB_22 -0.0363622000
_diffrn_orient_matrix_UB_23 0.0050564000
_diffrn_orient_matrix_UB_31 0.0058689000
_diffrn_orient_matrix_UB_32 -0.0031419000
_diffrn_orient_matrix_UB_33 -0.0675672000
_diffrn_radiation_monochromator mirror
_diffrn_radiation_type 'Mo K\a'
_diffrn_radiation_wavelength 0.7107
_diffrn_reflns_av_R_equivalents 0.0521
_diffrn_reflns_av_unetI/netI 0.0567
_diffrn_reflns_limit_h_max 17
_diffrn_reflns_limit_h_min -18
_diffrn_reflns_limit_k_max 24
_diffrn_reflns_limit_k_min -24
_diffrn_reflns_limit_l_max 12
_diffrn_reflns_limit_l_min -12
_diffrn_reflns_number 12075
_diffrn_reflns_theta_full 26.37
_diffrn_reflns_theta_max 26.37
_diffrn_reflns_theta_min 2.77
_diffrn_source 'SuperNova (Mo) X-ray Source'
_exptl_absorpt_coefficient_mu 2.904
_exptl_absorpt_correction_T_max 1.00000
_exptl_absorpt_correction_T_min 0.83801
_exptl_absorpt_correction_type multi-scan
_exptl_absorpt_process_details
;
CrysAlisPro, Agilent Technologies,
Version 1.171.35.19 (release 27-10-2011 CrysAlis171 .NET)
(compiled Oct 27 2011,15:02:11)
Empirical absorption correction using spherical harmonics,
 implemented in SCALE3 ABSPACK scaling algorithm.
;
_exptl_crystal_colour red
_exptl_crystal_density_diffrn 1.941
_exptl_crystal_density_method 'not measured'
_exptl_crystal_description needle
_exptl_crystal_F_000 1712
_exptl_crystal_size_max 0.40
_exptl_crystal_size_mid 0.20
_exptl_crystal_size_min 0.12
_refine_diff_density_max 0.968
_refine_diff_density_min -0.811
_refine_diff_density_rms 0.113
_refine_ls_extinction_method none
_refine_ls_goodness_of_fit_ref 1.033
_refine_ls_hydrogen_treatment mixed
_refine_ls_matrix_type full
_refine_ls_number_parameters 225
_refine_ls_number_reflns 3018
_refine_ls_number_restraints 0
_refine_ls_restrained_S_all 1.033
_refine_ls_R_factor_all 0.0821
_refine_ls_R_factor_gt 0.0538
_refine_ls_shift/su_max 0.000
_refine_ls_shift/su_mean 0.000
_refine_ls_structure_factor_coef Fsqd
_refine_ls_weighting_details 'calc w=1/[\s^2^(Fo^2^)+(0.0524P)^2^+5.9026P] where P=(Fo^2^+2Fc^2^)/3'
_refine_ls_weighting_scheme calc
_refine_ls_wR_factor_gt 0.1216
_refine_ls_wR_factor_ref 0.1390
_reflns_number_gt 2123
_reflns_number_total 3018
_reflns_threshold_expression >2sigma(I)
_cod_data_source_file c5ra06273j2.cif
_cod_data_source_block 0226-ypf-013
_cod_database_code 1519703
_reflns_odcompleteness_completeness 99.56
_reflns_odcompleteness_iscentric 1
_reflns_odcompleteness_theta 26.32

loop_
_space_group_symop_id
_space_group_symop_operation_xyz
1 'x, y, z'
2 '-x+1/2, -y+1/2, z+1/2'
3 'x+1/2, -y+1/2, -z'
4 '-x, y, -z+1/2'
5 '-x, -y, -z'
6 'x-1/2, y-1/2, -z-1/2'
7 '-x-1/2, y-1/2, z'
8 'x, -y, z-1/2'

loop_
_atom_site_label
_atom_site_type_symbol
_atom_site_fract_x
_atom_site_fract_y
_atom_site_fract_z
_atom_site_U_iso_or_equiv
_atom_site_adp_type
_atom_site_occupancy
_atom_site_symmetry_multiplicity
_atom_site_calc_flag
_atom_site_refinement_flags
_atom_site_disorder_group
Cu1 Cu 0.0000 0.26499(4) 0.2500 0.0259(2) Uani 1 2 d S .
Cu2 Cu 0.5000 0.50941(4) 0.7500 0.0243(2) Uani 1 2 d S .
Cu3 Cu 0.34552(5) 0.38215(3) 0.75452(6) 0.0316(2) Uani 1 1 d . .
O1 O 0.010(3) 0.526(3) 0.445(5) 0.42(4) Uiso 0.50(4) 1 d P 2
O2 O 0.0000 0.580(4) 0.2500 0.82(7) Uiso 1.00(7) 2 d S 1
N1 N 0.0947(3) 0.33589(19) 0.3296(4) 0.0290(10) Uani 1 1 d . .
N2 N 0.3276(3) 0.52242(17) 0.4449(3) 0.0177(8) Uani 1 1 d . .
N3 N 0.3442(3) 0.45002(17) 0.6134(3) 0.0165(8) Uani 1 1 d . .
N4 N 0.4065(3) 0.50304(17) 0.6251(3) 0.0164(8) Uani 1 1 d . .
N5 N 0.5097(3) 0.62976(18) 0.5822(4) 0.0198(9) Uani 1 1 d . .
N6 N 0.4423(3) 0.64023(16) 0.3883(3) 0.0159(8) Uani 1 1 d . .
N7 N 0.5033(3) 0.69355(17) 0.4000(4) 0.0168(8) Uani 1 1 d . .
N8 N 0.7421(3) 0.8177(2) 0.6824(4) 0.0332(11) Uani 1 1 d . .
C1 C 0.1271(4) 0.3929(3) 0.2719(5) 0.0355(14) Uani 1 1 d . .
H1 H 0.1037 0.4045 0.1913 0.043 Uiso 1 1 calc R .
C2 C 0.1930(4) 0.4353(2) 0.3247(5) 0.0353(14) Uani 1 1 d . .
H2 H 0.2145 0.4730 0.2783 0.042 Uiso 1 1 calc R .
C3 C 0.2266(3) 0.4216(2) 0.4465(4) 0.0216(10) Uani 1 1 d . .
C4 C 0.1894(4) 0.3653(3) 0.5104(5) 0.0428(16) Uani 1 1 d . .
H4 H 0.2070 0.3553 0.5946 0.051 Uiso 1 1 calc R .
C5 C 0.1260(4) 0.3243(3) 0.4481(5) 0.0436(16) Uani 1 1 d . .
H5 H 0.1038 0.2860 0.4921 0.052 Uiso 1 1 calc R .
C6 C 0.2992(3) 0.4642(2) 0.5036(4) 0.0164(9) Uani 1 1 d . .
C7 C 0.3934(3) 0.5431(2) 0.5229(4) 0.0154(9) Uani 1 1 d . .
C8 C 0.4486(3) 0.6049(2) 0.4978(4) 0.0167(9) Uani 1 1 d . .
C9 C 0.5408(3) 0.6851(2) 0.5178(4) 0.0203(10) Uani 1 1 d . .
C10 C 0.6086(3) 0.7319(2) 0.5737(4) 0.0234(11) Uani 1 1 d . .
C11 C 0.6349(4) 0.7923(3) 0.5148(5) 0.0389(14) Uani 1 1 d . .
H11 H 0.6089 0.8053 0.4367 0.047 Uiso 1 1 calc R .
C12 C 0.7005(4) 0.8339(3) 0.5722(5) 0.0448(16) Uani 1 1 d . .
H12 H 0.7161 0.8750 0.5317 0.054 Uiso 1 1 calc R .
C13 C 0.7160(4) 0.7587(3) 0.7386(5) 0.0324(13) Uani 1 1 d . .
H13 H 0.7440 0.7464 0.8158 0.039 Uiso 1 1 calc R .
C14 C 0.6505(4) 0.7150(3) 0.6896(5) 0.0328(13) Uani 1 1 d . .
H14 H 0.6346 0.6749 0.7335 0.039 Uiso 1 1 calc R .

loop_
_atom_site_aniso_label
_atom_site_aniso_U_11
_atom_site_aniso_U_22
_atom_site_aniso_U_33
_atom_site_aniso_U_23
_atom_site_aniso_U_13
_atom_site_aniso_U_12
Cu1 0.0384(6) 0.0166(4) 0.0226(5) 0.000 -0.0113(4) 0.000
Cu2 0.0196(5) 0.0345(5) 0.0186(4) 0.000 -0.0087(4) 0.000
Cu3 0.0330(4) 0.0360(4) 0.0257(4) 0.0150(3) -0.0104(3) -0.0120(3)
N1 0.031(3) 0.026(2) 0.030(2) 0.0029(18) -0.012(2) -0.0117(19)
N2 0.019(2) 0.0171(17) 0.0166(18) 0.0037(15) -0.0077(17) -0.0031(16)
N3 0.016(2) 0.0164(16) 0.0168(19) 0.0033(15) -0.0029(17) -0.0052(15)
N4 0.014(2) 0.0176(17) 0.0173(18) 0.0023(14) -0.0018(16) -0.0050(15)
N5 0.020(2) 0.0209(18) 0.018(2) 0.0022(15) -0.0045(17) -0.0080(16)
N6 0.014(2) 0.0152(16) 0.0180(19) 0.0048(15) -0.0014(17) -0.0019(15)
N7 0.017(2) 0.0129(16) 0.021(2) 0.0010(15) -0.0001(17) -0.0049(15)
N8 0.028(3) 0.043(3) 0.029(2) -0.012(2) 0.001(2) -0.018(2)
C1 0.044(4) 0.031(3) 0.031(3) 0.006(2) -0.022(3) -0.012(3)
C2 0.046(4) 0.029(3) 0.031(3) 0.006(2) -0.019(3) -0.018(2)
C3 0.019(3) 0.025(2) 0.021(2) 0.0010(19) -0.009(2) -0.005(2)
C4 0.056(4) 0.046(3) 0.027(3) 0.016(2) -0.020(3) -0.031(3)
C5 0.052(4) 0.046(3) 0.032(3) 0.019(3) -0.018(3) -0.034(3)
C6 0.014(2) 0.020(2) 0.016(2) 0.0005(17) -0.0041(19) -0.0025(18)
C7 0.016(3) 0.017(2) 0.013(2) 0.0004(17) -0.0010(19) -0.0030(18)
C8 0.016(3) 0.0170(19) 0.017(2) -0.0015(17) -0.003(2) -0.0032(18)
C9 0.018(3) 0.022(2) 0.021(2) -0.0017(18) 0.003(2) 0.0014(19)
C10 0.026(3) 0.021(2) 0.023(2) -0.0062(19) 0.001(2) -0.008(2)
C11 0.045(4) 0.042(3) 0.030(3) 0.004(2) -0.010(3) -0.021(3)
C12 0.056(4) 0.045(3) 0.032(3) 0.005(3) -0.003(3) -0.037(3)
C13 0.030(3) 0.039(3) 0.029(3) -0.008(2) -0.006(3) -0.003(2)
C14 0.036(4) 0.029(3) 0.033(3) 0.000(2) -0.006(3) -0.008(2)

loop_
_atom_type_symbol
_atom_type_description
_atom_type_scat_dispersion_real
_atom_type_scat_dispersion_imag
_atom_type_scat_source
C C 0.0033 0.0016 'International Tables Vol C Tables 4.2.6.8 and 6.1.1.4'
H H 0.0000 0.0000 'International Tables Vol C Tables 4.2.6.8 and 6.1.1.4'
Cu Cu 0.3201 1.2651 'International Tables Vol C Tables 4.2.6.8 and 6.1.1.4'
N N 0.0061 0.0033 'International Tables Vol C Tables 4.2.6.8 and 6.1.1.4'
O O 0.0106 0.0060 'International Tables Vol C Tables 4.2.6.8 and 6.1.1.4'

loop_
_geom_angle_atom_site_label_1
_geom_angle_atom_site_label_2
_geom_angle_atom_site_label_3
_geom_angle
_geom_angle_site_symmetry_1
_geom_angle_site_symmetry_3
N1 Cu1 N1 99.3(2) . 4
N7 Cu1 N1 134.85(15) 6_556 .
N7 Cu1 N1 99.00(14) 7_655 .
N7 Cu1 N1 134.85(15) 7_655 4
N7 Cu1 N1 99.00(14) 6_556 4
N7 Cu1 N7 96.58(19) 6_556 7_655
N4 Cu2 N4 172.5(2) . 4_656
N3 Cu3 N6 130.99(15) . 8_566
N3 Cu3 N8 129.10(16) . 6_557
N6 Cu3 N8 99.76(16) 8_566 6_557
C1 N1 Cu1 126.3(3) . .
C5 N1 Cu1 118.3(3) . .
C5 N1 C1 115.3(4) . .
C7 N2 C6 101.9(3) . .
N4 N3 Cu3 115.2(3) . .
C6 N3 Cu3 140.4(3) . .
C6 N3 N4 104.4(3) . .
N3 N4 Cu2 126.1(3) . .
C7 N4 Cu2 127.8(3) . .
C7 N4 N3 105.6(3) . .
C9 N5 C8 101.0(4) . .
N7 N6 Cu3 132.7(3) . 8_565
C8 N6 Cu3 121.3(3) . 8_565
C8 N6 N7 105.5(3) . .
N6 N7 Cu1 114.8(3) . 6_666
C9 N7 Cu1 140.0(3) . 6_666
C9 N7 N6 104.8(3) . .
C12 N8 Cu3 117.6(3) . 6_667
C12 N8 C13 116.3(4) . .
C13 N8 Cu3 126.0(4) . 6_667
N1 C1 H1 117.9 . .
N1 C1 C2 124.2(5) . .
C2 C1 H1 117.9 . .
C1 C2 H2 120.1 . .
C3 C2 C1 119.8(4) . .
C3 C2 H2 120.1 . .
C2 C3 C4 116.5(4) . .
C2 C3 C6 121.1(4) . .
C4 C3 C6 122.3(4) . .
C3 C4 H4 120.2 . .
C5 C4 C3 119.7(5) . .
C5 C4 H4 120.2 . .
N1 C5 C4 124.4(5) . .
N1 C5 H5 117.8 . .
C4 C5 H5 117.8 . .
N2 C6 C3 120.9(4) . .
N3 C6 N2 113.6(4) . .
N3 C6 C3 125.5(4) . .
N2 C7 N4 114.5(4) . .
N2 C7 C8 122.9(4) . .
N4 C7 C8 122.6(4) . .
N5 C8 C7 123.2(4) . .
N6 C8 N5 114.6(4) . .
N6 C8 C7 122.2(4) . .
N5 C9 N7 114.1(4) . .
N5 C9 C10 122.0(4) . .
N7 C9 C10 123.9(4) . .
C11 C10 C9 122.9(4) . .
C11 C10 C14 117.4(4) . .
C14 C10 C9 119.6(4) . .
C10 C11 H11 120.0 . .
C10 C11 C12 120.0(5) . .
C12 C11 H11 120.0 . .
N8 C12 C11 123.2(5) . .
N8 C12 H12 118.4 . .
C11 C12 H12 118.4 . .
N8 C13 H13 117.8 . .
N8 C13 C14 124.4(5) . .
C14 C13 H13 117.8 . .
C10 C14 H14 120.6 . .
C13 C14 C10 118.8(5) . .
C13 C14 H14 120.6 . .

loop_
_geom_bond_atom_site_label_1
_geom_bond_atom_site_label_2
_geom_bond_distance
_geom_bond_site_symmetry_2
Cu1 N1 2.123(4) .
Cu1 N1 2.123(4) 4
Cu1 N7 2.082(4) 7_655
Cu1 N7 2.082(4) 6_556
Cu2 N4 1.891(4) .
Cu2 N4 1.891(4) 4_656
Cu3 N3 1.967(3) .
Cu3 N6 2.033(4) 8_566
Cu3 N8 2.074(4) 6_557
O1 O1 1.55(9) 5_566
N1 C1 1.343(6) .
N1 C5 1.330(6) .
N2 C6 1.348(5) .
N2 C7 1.322(5) .
N3 N4 1.382(5) .
N3 C6 1.344(5) .
N4 C7 1.327(5) .
N5 C8 1.343(6) .
N5 C9 1.343(6) .
N6 Cu3 2.033(4) 8_565
N6 N7 1.373(5) .
N6 C8 1.329(5) .
N7 Cu1 2.082(4) 6_666
N7 C9 1.349(6) .
N8 Cu3 2.074(4) 6_667
N8 C12 1.332(7) .
N8 C13 1.340(6) .
C1 H1 0.9300 .
C1 C2 1.384(7) .
C2 H2 0.9300 .
C2 C3 1.381(6) .
C3 C4 1.387(6) .
C3 C6 1.474(6) .
C4 H4 0.9300 .
C4 C5 1.385(7) .
C5 H5 0.9300 .
C7 C8 1.469(6) .
C9 C10 1.467(6) .
C10 C11 1.375(7) .
C10 C14 1.389(7) .
C11 H11 0.9300 .
C11 C12 1.390(7) .
C12 H12 0.9300 .
C13 H13 0.9300 .
C13 C14 1.380(7) .
C14 H14 0.9300 .

loop_
_geom_torsion_atom_site_label_1
_geom_torsion_atom_site_label_2
_geom_torsion_atom_site_label_3
_geom_torsion_atom_site_label_4
_geom_torsion
_geom_torsion_site_symmetry_1
_geom_torsion_site_symmetry_4
Cu1 N1 C1 C2 -176.0(5) . .
Cu1 N1 C5 C4 178.5(5) . .
Cu1 N7 C9 N5 172.1(3) 6_666 .
Cu1 N7 C9 C10 -6.9(8) 6_666 .
Cu2 N4 C7 N2 173.6(3) . .
Cu2 N4 C7 C8 -5.6(6) . .
Cu3 N3 N4 Cu2 8.2(4) . .
Cu3 N3 N4 C7 -178.9(3) . .
Cu3 N3 C6 N2 177.7(3) . .
Cu3 N3 C6 C3 -3.6(8) . .
Cu3 N6 N7 Cu1 -2.0(5) 8_565 6_666
Cu3 N6 N7 C9 171.8(3) 8_565 .
Cu3 N6 C8 N5 -173.7(3) 8_565 .
Cu3 N6 C8 C7 7.0(6) 8_565 .
Cu3 N8 C12 C11 175.1(5) 6_667 .
Cu3 N8 C13 C14 -176.0(4) 6_667 .
N1 Cu1 N1 C1 -44.3(4) 4 .
N1 Cu1 N1 C5 135.4(5) 4 .
N1 C1 C2 C3 -2.8(10) . .
N2 C7 C8 N5 173.7(4) . .
N2 C7 C8 N6 -7.2(7) . .
N3 N4 C7 N2 0.8(5) . .
N3 N4 C7 C8 -178.4(4) . .
N4 Cu2 N4 N3 28.9(3) 4_656 .
N4 Cu2 N4 C7 -142.5(4) 4_656 .
N4 N3 C6 N2 -0.4(5) . .
N4 N3 C6 C3 178.3(4) . .
N4 C7 C8 N5 -7.2(7) . .
N4 C7 C8 N6 172.0(4) . .
N5 C9 C10 C11 -173.6(5) . .
N5 C9 C10 C14 7.9(7) . .
N6 Cu3 N3 N4 -19.3(4) 8_566 .
N6 Cu3 N3 C6 162.7(4) 8_566 .
N6 N7 C9 N5 0.9(5) . .
N6 N7 C9 C10 -178.1(4) . .
N7 Cu1 N1 C1 177.1(5) 7_655 .
N7 Cu1 N1 C1 68.4(5) 6_556 .
N7 Cu1 N1 C5 -3.2(5) 7_655 .
N7 Cu1 N1 C5 -111.9(4) 6_556 .
N7 N6 C8 N5 -0.7(5) . .
N7 N6 C8 C7 -179.9(4) . .
N7 C9 C10 C11 5.3(8) . .
N7 C9 C10 C14 -173.1(5) . .
N8 Cu3 N3 N4 155.3(3) 6_557 .
N8 Cu3 N3 C6 -22.7(6) 6_557 .
N8 C13 C14 C10 0.7(8) . .
C1 N1 C5 C4 -1.8(9) . .
C1 C2 C3 C4 -1.4(8) . .
C1 C2 C3 C6 177.7(5) . .
C2 C3 C4 C5 3.7(9) . .
C2 C3 C6 N2 7.6(7) . .
C2 C3 C6 N3 -171.0(5) . .
C3 C4 C5 N1 -2.2(10) . .
C4 C3 C6 N2 -173.4(5) . .
C4 C3 C6 N3 8.0(8) . .
C5 N1 C1 C2 4.3(9) . .
C6 N2 C7 N4 -1.0(5) . .
C6 N2 C7 C8 178.2(4) . .
C6 N3 N4 Cu2 -173.2(3) . .
C6 N3 N4 C7 -0.2(5) . .
C6 C3 C4 C5 -175.4(5) . .
C7 N2 C6 N3 0.8(5) . .
C7 N2 C6 C3 -177.9(4) . .
C8 N5 C9 N7 -1.2(5) . .
C8 N5 C9 C10 177.8(4) . .
C8 N6 N7 Cu1 -173.9(3) . 6_666
C8 N6 N7 C9 -0.1(4) . .
C9 N5 C8 N6 1.2(5) . .
C9 N5 C8 C7 -179.6(4) . .
C9 C10 C11 C12 -179.1(5) . .
C9 C10 C14 C13 178.0(5) . .
C10 C11 C12 N8 1.6(10) . .
C11 C10 C14 C13 -0.5(8) . .
C12 N8 C13 C14 0.2(8) . .
C13 N8 C12 C11 -1.4(9) . .
C14 C10 C11 C12 -0.6(9) . .
